data_4518196
loop_
_publ_author_name
'Aratikatla, Eswar K.'
'Kalamuddin, Md'
'Malhotra, Pawan'
'Mohmmed, Asif'
'Bhattacharya, Asish K.'

_publ_section_title
;
 Enantioselective Synthesis of \g-Phenyl-\g-amino Vinyl Phosphonates and
 Sulfones and Their Application to the Synthesis of Novel Highly Potent
 Antimalarials.
;
_journal_issue 45
_journal_name_full 'ACS omega'
_journal_page_first 29025
_journal_page_last 29037
_journal_paper_doi 10.1021/acsomega.0c03470
_journal_volume 5
_journal_year 2020
_chemical_absolute_configuration rmad
_chemical_formula_moiety 'C34 H29 N O2 S'
_chemical_formula_sum 'C34 H29 N O2 S'
_chemical_formula_weight 515.64
_space_group_crystal_system orthorhombic
_space_group_IT_number 18
_space_group_name_Hall 'P 2 2ab'
_space_group_name_H-M_alt 'P 21 21 2'
_atom_sites_solution_hydrogens geom
_audit_creation_method SHELXL-2014/7
_cell_angle_alpha 90
_cell_angle_beta 90
_cell_angle_gamma 90
_cell_formula_units_Z 8
_cell_length_a 16.3426(4)
_cell_length_b 32.7061(8)
_cell_length_c 10.0263(2)
_cell_measurement_reflns_used 9705
_cell_measurement_temperature 100(2)
_cell_measurement_theta_max 72.19
_cell_measurement_theta_min 3.82
_cell_volume 5359.1(2)
_computing_cell_refinement 'SAINT (Bruker, 2016)'
_computing_data_collection 'APEX3 (Bruker, 2016)'
_computing_data_reduction 'SAINT (Bruker, 2016)'
_computing_molecular_graphics 'Bruker SHELXTL'
_computing_publication_material 'Bruker SHELXTL'
_computing_structure_refinement 'SHELXL-2014/7 (Sheldrick, 2014)'
_computing_structure_solution 'SHELXS-97 (Sheldrick 2008)'
_diffrn_ambient_temperature 100(2)
_diffrn_detector 'Photon II CPAD Area Detector'
_diffrn_detector_area_resol_mean 7.39
_diffrn_measured_fraction_theta_full 0.994
_diffrn_measured_fraction_theta_max 0.994
_diffrn_measurement_device '\k-geometry diffractometer'
_diffrn_measurement_device_type 'Bruker D8 VENTURE Kappa Duo PHOTON II CPAD'
_diffrn_measurement_method '\f and \w scans'
_diffrn_radiation_monochromator 'multilayer mirrors'
_diffrn_radiation_type CuK\a
_diffrn_radiation_wavelength 1.54178
_diffrn_reflns_av_R_equivalents 0.0277
_diffrn_reflns_av_unetI/netI 0.0267
_diffrn_reflns_Laue_measured_fraction_full 0.994
_diffrn_reflns_Laue_measured_fraction_max 0.994
_diffrn_reflns_limit_h_max 20
_diffrn_reflns_limit_h_min -19
_diffrn_reflns_limit_k_max 34
_diffrn_reflns_limit_k_min -40
_diffrn_reflns_limit_l_max 12
_diffrn_reflns_limit_l_min -12
_diffrn_reflns_number 41477
_diffrn_reflns_point_group_measured_fraction_full 0.994
_diffrn_reflns_point_group_measured_fraction_max 0.992
_diffrn_reflns_theta_full 67.679
_diffrn_reflns_theta_max 72.199
_diffrn_reflns_theta_min 3.023
_diffrn_source 'micro-focus sealed tube'
_diffrn_source_type 'Incoatech I\mS HB'
_exptl_absorpt_coefficient_mu 1.318
_exptl_absorpt_correction_T_max 0.913
_exptl_absorpt_correction_T_min 0.788
_exptl_absorpt_correction_type multi-scan
_exptl_absorpt_process_details 'SADABS (BRUKER, 2016)'
_exptl_crystal_colour COLOURLESS
_exptl_crystal_density_diffrn 1.278
_exptl_crystal_description PLATE
_exptl_crystal_F_000 2176
_exptl_crystal_size_max 0.190
_exptl_crystal_size_mid 0.110
_exptl_crystal_size_min 0.070
_refine_diff_density_max 0.530
_refine_diff_density_min -0.444
_refine_diff_density_rms 0.041
_refine_ls_abs_structure_details
;
 Flack x determined using 4437 quotients [(I+)-(I-)]/[(I+)+(I-)]
 (Parsons, Flack and Wagner, Acta Cryst. B69 (2013) 249-259).
;
_refine_ls_abs_structure_Flack 0.011(3)
_refine_ls_extinction_method none
_refine_ls_goodness_of_fit_ref 1.034
_refine_ls_hydrogen_treatment constr
_refine_ls_matrix_type full
_refine_ls_number_parameters 685
_refine_ls_number_reflns 10502
_refine_ls_number_restraints 0
_refine_ls_restrained_S_all 1.034
_refine_ls_R_factor_all 0.0320
_refine_ls_R_factor_gt 0.0308
_refine_ls_shift/su_max 0.001
_refine_ls_shift/su_mean 0.000
_refine_ls_structure_factor_coef Fsqd
_refine_ls_weighting_details 'w=1/[\s^2^(Fo^2^)+(0.0503P)^2^+1.3964P] where P=(Fo^2^+2Fc^2^)/3'
_refine_ls_weighting_scheme calc
_refine_ls_wR_factor_gt 0.0811
_refine_ls_wR_factor_ref 0.0825
_reflns_Friedel_coverage 0.792
_reflns_Friedel_fraction_full 0.994
_reflns_Friedel_fraction_max 0.989
_reflns_number_gt 10201
_reflns_number_total 10502
_reflns_threshold_expression 'I > 2\s(I)'
_cod_data_source_file ao0c03470_si_002.cif
_cod_data_source_block EKA
_cod_depositor_comments
;
The following automatic conversions were performed:

data item '_exptl_absorpt_correction_type' value 'MULTI-SCAN' was
changed to 'multi-scan' in accordance with the
/home/data/users/saulius/crontab/automatic-downloads/rss-feeds/ACS/lib/dictionaries/cif_core.dic
dictionary named 'cif_core.dic' version 2.4.2 last updated on
2011-04-26.

Automatic conversion script
Id: cif_fix_values 7556 2019-12-06 15:28:31Z antanas 

 Adding full bibliography for 4518196.cif.
;
_cod_database_code 4518196
_shelx_shelxl_version_number 2014/7
_shelx_space_group_comment
;
The symmetry employed for this shelxl refinement is uniquely defined
by the following loop, which should always be used as a source of
symmetry information in preference to the above space-group names.
They are only intended as comments.
;
_shelx_estimated_absorpt_t_min 0.788
_shelx_estimated_absorpt_t_max 0.913

loop_
_space_group_symop_operation_xyz
'x, y, z'
'x+1/2, -y+1/2, -z'
'-x+1/2, y+1/2, -z'
'-x, -y, z'

loop_
_atom_site_label
_atom_site_type_symbol
_atom_site_fract_x
_atom_site_fract_y
_atom_site_fract_z
_atom_site_U_iso_or_equiv
_atom_site_adp_type
_atom_site_occupancy
_atom_site_site_symmetry_order
_atom_site_calc_flag
_atom_site_refinement_flags_posn
_atom_site_refinement_flags_adp
_atom_site_refinement_flags_occupancy
_atom_site_disorder_assembly
_atom_site_disorder_group
S1 S 0.25113(3) 0.24014(2) 0.10625(5) 0.01536(11) Uani 1 1 d . . . . .
O1 O 0.26032(10) 0.23142(4) -0.03425(15) 0.0213(3) Uani 1 1 d . . . . .
O2 O 0.29059(10) 0.21312(5) 0.19998(17) 0.0213(3) Uani 1 1 d . . . . .
N1 N 0.34083(11) 0.36989(5) 0.18468(18) 0.0151(3) Uani 1 1 d . . . . .
H1N H 0.3183 0.3573 0.2530 0.018 Uiso 1 1 calc R U . . .
C1 C 0.31724(13) 0.36001(6) 0.0470(2) 0.0153(4) Uani 1 1 d . . . . .
H1 H 0.3645 0.3663 -0.0130 0.018 Uiso 1 1 calc R U . . .
C2 C 0.29705(12) 0.31509(6) 0.0344(2) 0.0165(4) Uani 1 1 d . . . . .
H2 H 0.2938 0.3039 -0.0528 0.020 Uiso 1 1 calc R U . . .
C3 C 0.28357(13) 0.29030(6) 0.1363(2) 0.0168(4) Uani 1 1 d . . . . .
H3 H 0.2914 0.2997 0.2251 0.020 Uiso 1 1 calc R U . . .
C4 C 0.14501(13) 0.24102(6) 0.1427(2) 0.0176(4) Uani 1 1 d . . . . .
C5 C 0.11299(15) 0.21324(7) 0.2327(2) 0.0230(5) Uani 1 1 d . . . . .
H5 H 0.1479 0.1954 0.2811 0.028 Uiso 1 1 calc R U . . .
C6 C 0.02856(16) 0.21198(8) 0.2510(3) 0.0293(6) Uani 1 1 d . . . . .
H6 H 0.0056 0.1929 0.3120 0.035 Uiso 1 1 calc R U . . .
C7 C -0.02224(15) 0.23819(8) 0.1812(3) 0.0302(5) Uani 1 1 d . . . . .
H7 H -0.0798 0.2370 0.1938 0.036 Uiso 1 1 calc R U . . .
C8 C 0.01109(16) 0.26627(8) 0.0928(3) 0.0297(5) Uani 1 1 d . . . . .
H8 H -0.0237 0.2845 0.0458 0.036 Uiso 1 1 calc R U . . .
C9 C 0.09491(15) 0.26779(7) 0.0727(2) 0.0240(5) Uani 1 1 d . . . . .
H9 H 0.1178 0.2869 0.0119 0.029 Uiso 1 1 calc R U . . .
C10 C 0.24206(13) 0.38307(6) -0.0044(2) 0.0160(4) Uani 1 1 d . . . . .
C11 C 0.16986(14) 0.38337(7) 0.0703(2) 0.0216(5) Uani 1 1 d . . . . .
H11 H 0.1679 0.3694 0.1534 0.026 Uiso 1 1 calc R U . . .
C12 C 0.10085(15) 0.40380(8) 0.0243(3) 0.0267(5) Uani 1 1 d . . . . .
H12 H 0.0525 0.4044 0.0769 0.032 Uiso 1 1 calc R U . . .
C13 C 0.10262(15) 0.42339(8) -0.0985(3) 0.0273(5) Uani 1 1 d . . . . .
H13 H 0.0556 0.4375 -0.1299 0.033 Uiso 1 1 calc R U . . .
C14 C 0.17327(16) 0.42225(7) -0.1752(2) 0.0250(5) Uani 1 1 d . . . . .
H14 H 0.1744 0.4351 -0.2601 0.030 Uiso 1 1 calc R U . . .
C15 C 0.24239(14) 0.40221(6) -0.1275(2) 0.0199(4) Uani 1 1 d . . . . .
H15 H 0.2906 0.4016 -0.1804 0.024 Uiso 1 1 calc R U . . .
C16 C 0.40389(13) 0.40184(6) 0.2043(2) 0.0152(4) Uani 1 1 d . . . . .
C17 C 0.38059(13) 0.44047(6) 0.1242(2) 0.0159(4) Uani 1 1 d . . . . .
C18 C 0.31100(14) 0.46219(7) 0.1648(2) 0.0202(4) Uani 1 1 d . . . . .
H18 H 0.2834 0.4542 0.2441 0.024 Uiso 1 1 calc R U . . .
C19 C 0.28164(15) 0.49491(7) 0.0920(2) 0.0238(5) Uani 1 1 d . . . . .
H19 H 0.2341 0.5090 0.1213 0.029 Uiso 1 1 calc R U . . .
C20 C 0.32127(15) 0.50729(6) -0.0239(2) 0.0230(5) Uani 1 1 d . . . . .
H20 H 0.3013 0.5299 -0.0739 0.028 Uiso 1 1 calc R U . . .
C21 C 0.39009(15) 0.48630(6) -0.0652(2) 0.0207(4) Uani 1 1 d . . . . .
H21 H 0.4177 0.4945 -0.1441 0.025 Uiso 1 1 calc R U . . .
C22 C 0.41937(13) 0.45304(6) 0.0080(2) 0.0174(4) Uani 1 1 d . . . . .
H22 H 0.4665 0.4388 -0.0222 0.021 Uiso 1 1 calc R U . . .
C23 C 0.40521(12) 0.41044(6) 0.3558(2) 0.0150(4) Uani 1 1 d . . . . .
C24 C 0.42601(13) 0.44892(6) 0.4054(2) 0.0173(4) Uani 1 1 d . . . . .
H24 H 0.4412 0.4701 0.3456 0.021 Uiso 1 1 calc R U . . .
C25 C 0.42466(13) 0.45642(7) 0.5421(2) 0.0197(4) Uani 1 1 d . . . . .
H25 H 0.4383 0.4828 0.5750 0.024 Uiso 1 1 calc R U . . .
C26 C 0.40350(13) 0.42545(7) 0.6309(2) 0.0193(4) Uani 1 1 d . . . . .
H26 H 0.4020 0.4307 0.7241 0.023 Uiso 1 1 calc R U . . .
C27 C 0.38470(13) 0.38693(7) 0.5826(2) 0.0191(4) Uani 1 1 d . . . . .
H27 H 0.3707 0.3656 0.6428 0.023 Uiso 1 1 calc R U . . .
C28 C 0.38626(13) 0.37930(6) 0.4460(2) 0.0166(4) Uani 1 1 d . . . . .
H28 H 0.3743 0.3526 0.4138 0.020 Uiso 1 1 calc R U . . .
C29 C 0.48911(13) 0.38461(6) 0.1686(2) 0.0152(4) Uani 1 1 d . . . . .
C30 C 0.55724(13) 0.41050(6) 0.1608(2) 0.0171(4) Uani 1 1 d . . . . .
H30 H 0.5507 0.4390 0.1759 0.021 Uiso 1 1 calc R U . . .
C31 C 0.63449(13) 0.39495(7) 0.1311(2) 0.0189(4) Uani 1 1 d . . . . .
H31 H 0.6799 0.4129 0.1243 0.023 Uiso 1 1 calc R U . . .
C32 C 0.64534(13) 0.35327(7) 0.1113(2) 0.0210(4) Uani 1 1 d . . . . .
H32 H 0.6978 0.3427 0.0895 0.025 Uiso 1 1 calc R U . . .
C33 C 0.57873(14) 0.32731(7) 0.1237(2) 0.0229(5) Uani 1 1 d . . . . .
H33 H 0.5860 0.2987 0.1129 0.027 Uiso 1 1 calc R U . . .
C34 C 0.50133(14) 0.34275(7) 0.1516(2) 0.0194(4) Uani 1 1 d . . . . .
H34 H 0.4563 0.3246 0.1592 0.023 Uiso 1 1 calc R U . . .
S1' S 0.25242(3) 0.27803(2) 0.60979(5) 0.01494(11) Uani 1 1 d . . . . .
O1' O 0.29733(10) 0.30224(5) 0.70552(16) 0.0203(3) Uani 1 1 d . . . . .
O2' O 0.26740(10) 0.28531(4) 0.47000(15) 0.0206(3) Uani 1 1 d . . . . .
N1' N 0.38448(11) 0.14300(5) 0.56052(17) 0.0143(3) Uani 1 1 d . . . . .
H1'N H 0.4211 0.1596 0.5257 0.017 Uiso 1 1 calc R U . . .
C1' C 0.29790(13) 0.15485(6) 0.5678(2) 0.0155(4) Uani 1 1 d . . . . .
H1' H 0.2778 0.1483 0.6596 0.019 Uiso 1 1 calc R U . . .
C2' C 0.29213(12) 0.20078(6) 0.5492(2) 0.0154(4) Uani 1 1 d . . . . .
H2' H 0.3070 0.2120 0.4652 0.018 Uiso 1 1 calc R U . . .
C3' C 0.26745(13) 0.22599(6) 0.6440(2) 0.0166(4) Uani 1 1 d . . . . .
H3' H 0.2578 0.2158 0.7313 0.020 Uiso 1 1 calc R U . . .
C4' C 0.14651(13) 0.28441(6) 0.6437(2) 0.0174(4) Uani 1 1 d . . . . .
C5' C 0.12190(14) 0.31403(7) 0.7334(2) 0.0222(5) Uani 1 1 d . . . . .
H5' H 0.1610 0.3311 0.7761 0.027 Uiso 1 1 calc R U . . .
C6' C 0.03883(16) 0.31840(8) 0.7599(2) 0.0288(5) Uani 1 1 d . . . . .
H6' H 0.0208 0.3389 0.8202 0.035 Uiso 1 1 calc R U . . .
C7' C -0.01763(15) 0.29304(9) 0.6988(3) 0.0314(6) Uani 1 1 d . . . . .
H7' H -0.0742 0.2957 0.7190 0.038 Uiso 1 1 calc R U . . .
C8' C 0.00784(17) 0.26383(9) 0.6085(3) 0.0361(6) Uani 1 1 d . . . . .
H8' H -0.0314 0.2468 0.5663 0.043 Uiso 1 1 calc R U . . .
C9' C 0.09048(16) 0.25910(8) 0.5788(3) 0.0291(5) Uani 1 1 d . . . . .
H9' H 0.1082 0.2392 0.5161 0.035 Uiso 1 1 calc R U . . .
C10' C 0.23705(13) 0.13668(6) 0.4679(2) 0.0154(4) Uani 1 1 d . . . . .
C11' C 0.15655(13) 0.13033(7) 0.5087(2) 0.0199(4) Uani 1 1 d . . . . .
H11' H 0.1409 0.1369 0.5974 0.024 Uiso 1 1 calc R U . . .
C12' C 0.09901(14) 0.11453(7) 0.4210(2) 0.0247(5) Uani 1 1 d . . . . .
H12' H 0.0446 0.1098 0.4504 0.030 Uiso 1 1 calc R U . . .
C13' C 0.12062(15) 0.10574(7) 0.2910(2) 0.0245(5) Uani 1 1 d . . . . .
H13' H 0.0812 0.0947 0.2313 0.029 Uiso 1 1 calc R U . . .
C14' C 0.20000(15) 0.11303(7) 0.2476(2) 0.0219(5) Uani 1 1 d . . . . .
H14' H 0.2148 0.1075 0.1578 0.026 Uiso 1 1 calc R U . . .
C15' C 0.25794(14) 0.12852(6) 0.3362(2) 0.0171(4) Uani 1 1 d . . . . .
H15' H 0.3122 0.1335 0.3063 0.021 Uiso 1 1 calc R U . . .
C16' C 0.40874(12) 0.10245(6) 0.6132(2) 0.0137(4) Uani 1 1 d . . . . .
C17' C 0.36137(13) 0.06844(6) 0.5395(2) 0.0144(4) Uani 1 1 d . . . . .
C18' C 0.38835(13) 0.05381(6) 0.4158(2) 0.0171(4) Uani 1 1 d . . . . .
H18' H 0.4401 0.0622 0.3824 0.021 Uiso 1 1 calc R U . . .
C19' C 0.34047(15) 0.02712(6) 0.3413(2) 0.0206(4) Uani 1 1 d . . . . .
H19' H 0.3600 0.0172 0.2581 0.025 Uiso 1 1 calc R U . . .
C20' C 0.26424(14) 0.01487(6) 0.3876(2) 0.0207(4) Uani 1 1 d . . . . .
H20' H 0.2313 -0.0031 0.3360 0.025 Uiso 1 1 calc R U . . .
C21' C 0.23678(13) 0.02914(6) 0.5098(2) 0.0192(4) Uani 1 1 d . . . . .
H21' H 0.1847 0.0209 0.5423 0.023 Uiso 1 1 calc R U . . .
C22' C 0.28505(13) 0.05538(6) 0.5850(2) 0.0161(4) Uani 1 1 d . . . . .
H22' H 0.2657 0.0646 0.6691 0.019 Uiso 1 1 calc R U . . .
C23' C 0.50218(13) 0.09796(6) 0.5937(2) 0.0150(4) Uani 1 1 d . . . . .
C24' C 0.53748(13) 0.05920(6) 0.5984(2) 0.0188(4) Uani 1 1 d . . . . .
H24' H 0.5035 0.0360 0.6116 0.023 Uiso 1 1 calc R U . . .
C25' C 0.62106(14) 0.05379(7) 0.5843(2) 0.0222(5) Uani 1 1 d . . . . .
H25' H 0.6439 0.0271 0.5876 0.027 Uiso 1 1 calc R U . . .
C26' C 0.67151(14) 0.08749(8) 0.5652(2) 0.0230(5) Uani 1 1 d . . . . .
H26' H 0.7287 0.0839 0.5527 0.028 Uiso 1 1 calc R U . . .
C27' C 0.63774(14) 0.12625(8) 0.5645(2) 0.0240(5) Uani 1 1 d . . . . .
H27' H 0.6722 0.1494 0.5538 0.029 Uiso 1 1 calc R U . . .
C28' C 0.55343(14) 0.13161(7) 0.5795(2) 0.0196(4) Uani 1 1 d . . . . .
H28' H 0.5310 0.1584 0.5801 0.024 Uiso 1 1 calc R U . . .
C29' C 0.39543(12) 0.10090(6) 0.7652(2) 0.0149(4) Uani 1 1 d . . . . .
C30' C 0.39686(13) 0.06320(6) 0.8318(2) 0.0168(4) Uani 1 1 d . . . . .
H39' H 0.4026 0.0387 0.7818 0.020 Uiso 1 1 calc R U . . .
C31' C 0.39008(13) 0.06115(7) 0.9697(2) 0.0199(4) Uani 1 1 d . . . . .
H40' H 0.3915 0.0354 1.0133 0.024 Uiso 1 1 calc R U . . .
C32' C 0.38119(13) 0.09661(7) 1.0440(2) 0.0208(4) Uani 1 1 d . . . . .
H41' H 0.3759 0.0951 1.1382 0.025 Uiso 1 1 calc R U . . .
C33' C 0.38008(14) 0.13426(7) 0.9804(2) 0.0210(4) Uani 1 1 d . . . . .
H42' H 0.3738 0.1586 1.0309 0.025 Uiso 1 1 calc R U . . .
C34' C 0.38821(13) 0.13633(7) 0.8412(2) 0.0179(4) Uani 1 1 d . . . . .
H43' H 0.3888 0.1622 0.7983 0.021 Uiso 1 1 calc R U . . .

loop_
_atom_site_aniso_label
_atom_site_aniso_U_11
_atom_site_aniso_U_22
_atom_site_aniso_U_33
_atom_site_aniso_U_23
_atom_site_aniso_U_13
_atom_site_aniso_U_12
S1 0.0160(2) 0.0127(2) 0.0173(2) -0.00089(17) 0.0006(2) -0.00139(18)
O1 0.0259(8) 0.0175(7) 0.0206(7) -0.0049(6) 0.0034(7) -0.0039(6)
O2 0.0184(8) 0.0182(7) 0.0271(8) 0.0033(6) -0.0012(6) -0.0002(6)
N1 0.0155(8) 0.0148(8) 0.0150(8) -0.0005(6) 0.0015(7) -0.0042(7)
C1 0.0159(10) 0.0172(10) 0.0127(9) -0.0005(8) 0.0013(8) -0.0023(8)
C2 0.0147(10) 0.0172(10) 0.0177(10) -0.0034(8) 0.0009(8) -0.0006(8)
C3 0.0181(10) 0.0142(9) 0.0180(10) -0.0033(8) -0.0016(8) -0.0031(8)
C4 0.0173(10) 0.0160(10) 0.0196(10) -0.0040(8) 0.0000(8) -0.0019(8)
C5 0.0234(11) 0.0203(10) 0.0252(11) 0.0016(9) 0.0016(9) -0.0009(9)
C6 0.0277(13) 0.0265(12) 0.0339(14) 0.0035(10) 0.0078(11) -0.0049(10)
C7 0.0182(12) 0.0329(13) 0.0395(14) -0.0043(11) 0.0046(10) -0.0003(10)
C8 0.0243(12) 0.0282(12) 0.0366(14) 0.0017(11) -0.0016(11) 0.0080(10)
C9 0.0248(12) 0.0199(10) 0.0274(12) 0.0033(9) -0.0005(9) 0.0012(9)
C10 0.0168(10) 0.0144(9) 0.0166(9) -0.0034(7) -0.0006(8) -0.0032(8)
C11 0.0202(11) 0.0265(11) 0.0180(11) 0.0014(9) 0.0016(9) -0.0020(9)
C12 0.0177(11) 0.0361(13) 0.0262(12) -0.0007(10) 0.0014(9) 0.0022(10)
C13 0.0223(12) 0.0284(12) 0.0311(12) 0.0030(10) -0.0049(10) 0.0036(9)
C14 0.0310(13) 0.0216(11) 0.0226(11) 0.0045(9) -0.0031(10) -0.0014(9)
C15 0.0211(11) 0.0195(10) 0.0190(10) 0.0002(8) 0.0033(9) -0.0038(8)
C16 0.0147(10) 0.0151(9) 0.0156(10) -0.0015(8) 0.0013(8) -0.0013(8)
C17 0.0176(10) 0.0126(9) 0.0173(10) -0.0027(8) -0.0024(8) -0.0018(8)
C18 0.0199(11) 0.0197(10) 0.0211(11) -0.0016(9) 0.0015(9) 0.0006(9)
C19 0.0242(11) 0.0210(11) 0.0263(11) -0.0034(9) -0.0025(10) 0.0067(9)
C20 0.0315(13) 0.0141(10) 0.0236(11) -0.0001(8) -0.0080(10) 0.0013(9)
C21 0.0262(11) 0.0175(10) 0.0185(10) 0.0009(8) -0.0014(9) -0.0061(9)
C22 0.0170(10) 0.0165(10) 0.0187(10) -0.0028(8) -0.0010(8) -0.0020(8)
C23 0.0105(9) 0.0166(9) 0.0179(10) -0.0025(8) 0.0009(8) 0.0020(7)
C24 0.0150(10) 0.0159(10) 0.0210(10) -0.0011(8) 0.0002(8) -0.0001(8)
C25 0.0170(10) 0.0184(10) 0.0236(11) -0.0076(8) 0.0004(8) -0.0005(8)
C26 0.0154(10) 0.0261(11) 0.0164(10) -0.0051(8) 0.0019(8) 0.0005(8)
C27 0.0156(10) 0.0228(11) 0.0189(10) 0.0018(8) 0.0019(8) -0.0006(8)
C28 0.0136(9) 0.0161(10) 0.0200(10) -0.0026(8) 0.0000(8) -0.0012(8)
C29 0.0156(10) 0.0161(9) 0.0138(9) -0.0001(8) -0.0003(8) 0.0013(8)
C30 0.0178(10) 0.0154(9) 0.0183(10) 0.0001(8) -0.0004(8) -0.0004(8)
C31 0.0166(10) 0.0236(11) 0.0164(10) 0.0025(8) 0.0006(8) -0.0017(8)
C32 0.0186(10) 0.0265(11) 0.0178(10) -0.0013(9) 0.0023(9) 0.0066(9)
C33 0.0257(12) 0.0191(10) 0.0238(11) -0.0040(9) 0.0004(9) 0.0047(9)
C34 0.0196(11) 0.0172(10) 0.0213(11) -0.0021(8) 0.0016(9) -0.0018(8)
S1' 0.0168(2) 0.0124(2) 0.0157(2) 0.00037(16) 0.0010(2) 0.00159(18)
O1' 0.0210(8) 0.0173(7) 0.0226(8) -0.0016(6) 0.0003(6) -0.0007(6)
O2' 0.0263(8) 0.0173(7) 0.0182(7) 0.0022(6) 0.0028(6) 0.0033(6)
N1' 0.0135(8) 0.0107(8) 0.0188(8) 0.0022(6) 0.0012(7) 0.0000(6)
C1' 0.0166(10) 0.0131(9) 0.0169(10) -0.0003(7) 0.0014(8) 0.0016(7)
C2' 0.0132(10) 0.0151(9) 0.0179(10) 0.0012(8) -0.0024(8) 0.0002(7)
C3' 0.0195(11) 0.0132(9) 0.0171(9) 0.0025(7) -0.0006(8) 0.0008(8)
C4' 0.0163(10) 0.0174(10) 0.0184(10) 0.0033(8) 0.0003(8) 0.0017(8)
C5' 0.0224(11) 0.0246(11) 0.0197(11) -0.0003(9) 0.0001(9) 0.0041(9)
C6' 0.0262(13) 0.0372(13) 0.0230(12) 0.0020(10) 0.0034(10) 0.0115(11)
C7' 0.0178(11) 0.0428(15) 0.0337(14) 0.0148(11) 0.0036(10) 0.0054(10)
C8' 0.0221(12) 0.0359(14) 0.0503(17) 0.0033(13) -0.0086(12) -0.0035(10)
C9' 0.0240(12) 0.0258(12) 0.0375(14) -0.0059(10) -0.0050(10) 0.0026(9)
C10' 0.0168(10) 0.0110(8) 0.0185(10) 0.0023(7) -0.0009(8) 0.0018(7)
C11' 0.0189(11) 0.0203(10) 0.0205(11) 0.0020(8) 0.0017(9) 0.0018(8)
C12' 0.0164(11) 0.0257(11) 0.0320(13) 0.0039(10) -0.0015(9) -0.0031(9)
C13' 0.0216(11) 0.0226(11) 0.0292(12) -0.0005(9) -0.0093(10) -0.0019(9)
C14' 0.0267(12) 0.0190(10) 0.0200(10) -0.0003(8) -0.0032(9) 0.0025(9)
C15' 0.0172(10) 0.0145(9) 0.0196(10) 0.0020(7) 0.0001(9) 0.0008(8)
C16' 0.0136(9) 0.0117(9) 0.0158(9) 0.0013(7) -0.0004(8) 0.0001(7)
C17' 0.0164(10) 0.0112(9) 0.0155(9) 0.0026(7) -0.0017(8) 0.0019(7)
C18' 0.0188(10) 0.0161(9) 0.0165(10) 0.0019(8) 0.0014(8) -0.0004(8)
C19' 0.0304(12) 0.0167(10) 0.0147(10) -0.0006(8) -0.0014(9) 0.0017(9)
C20' 0.0261(11) 0.0138(9) 0.0221(10) -0.0002(8) -0.0090(9) -0.0035(8)
C21' 0.0174(11) 0.0156(9) 0.0246(10) 0.0026(8) -0.0029(9) -0.0015(8)
C22' 0.0176(10) 0.0142(9) 0.0166(10) 0.0015(8) 0.0003(8) 0.0017(7)
C23' 0.0159(10) 0.0175(10) 0.0118(9) -0.0008(7) -0.0004(8) -0.0001(8)
C24' 0.0183(10) 0.0162(10) 0.0220(11) -0.0020(8) 0.0007(9) -0.0008(8)
C25' 0.0196(11) 0.0241(11) 0.0228(11) -0.0034(9) -0.0013(9) 0.0057(9)
C26' 0.0138(10) 0.0386(13) 0.0167(10) 0.0014(9) 0.0003(8) 0.0022(9)
C27' 0.0190(11) 0.0289(12) 0.0241(11) 0.0093(9) -0.0032(9) -0.0076(9)
C28' 0.0198(11) 0.0177(10) 0.0214(10) 0.0054(8) -0.0030(9) -0.0021(8)
C29' 0.0101(9) 0.0179(9) 0.0167(10) 0.0000(8) -0.0005(8) -0.0006(7)
C30' 0.0153(10) 0.0163(9) 0.0189(10) -0.0002(8) 0.0002(8) -0.0011(8)
C31' 0.0185(10) 0.0216(11) 0.0196(10) 0.0046(8) -0.0012(9) -0.0036(8)
C32' 0.0170(10) 0.0316(12) 0.0139(10) -0.0003(8) 0.0025(8) -0.0017(9)
C33' 0.0199(11) 0.0231(11) 0.0200(11) -0.0068(9) -0.0011(9) 0.0021(8)
C34' 0.0159(10) 0.0182(10) 0.0195(10) -0.0013(8) -0.0016(8) 0.0012(8)

loop_
_atom_type_symbol
_atom_type_description
_atom_type_scat_dispersion_real
_atom_type_scat_dispersion_imag
_atom_type_scat_source
C C 0.0181 0.0091 'International Tables Vol C Tables 4.2.6.8 and 6.1.1.4'
H H 0.0000 0.0000 'International Tables Vol C Tables 4.2.6.8 and 6.1.1.4'
N N 0.0311 0.0180 'International Tables Vol C Tables 4.2.6.8 and 6.1.1.4'
O O 0.0492 0.0322 'International Tables Vol C Tables 4.2.6.8 and 6.1.1.4'
S S 0.3331 0.5567 'International Tables Vol C Tables 4.2.6.8 and 6.1.1.4'

loop_
_geom_angle_atom_site_label_1
_geom_angle_atom_site_label_2
_geom_angle_atom_site_label_3
_geom_angle
_geom_angle_site_symmetry_1
_geom_angle_site_symmetry_3
_geom_angle_publ_flag
O2 S1 O1 117.89(10) . . ?
O2 S1 C3 109.07(10) . . ?
O1 S1 C3 108.75(10) . . ?
O2 S1 C4 108.25(10) . . ?
O1 S1 C4 107.80(10) . . ?
C3 S1 C4 104.21(10) . . ?
C1 N1 C16 117.57(16) . . ?
C1 N1 H1N 121.2 . . ?
C16 N1 H1N 121.2 . . ?
N1 C1 C2 110.46(17) . . ?
N1 C1 C10 114.73(17) . . ?
C2 C1 C10 106.01(16) . . ?
N1 C1 H1 108.5 . . ?
C2 C1 H1 108.5 . . ?
C10 C1 H1 108.5 . . ?
C3 C2 C1 124.58(19) . . ?
C3 C2 H2 117.7 . . ?
C1 C2 H2 117.7 . . ?
C2 C3 S1 119.45(17) . . ?
C2 C3 H3 120.3 . . ?
S1 C3 H3 120.3 . . ?
C5 C4 C9 121.4(2) . . ?
C5 C4 S1 119.59(17) . . ?
C9 C4 S1 118.88(18) . . ?
C4 C5 C6 118.7(2) . . ?
C4 C5 H5 120.6 . . ?
C6 C5 H5 120.6 . . ?
C7 C6 C5 120.6(2) . . ?
C7 C6 H6 119.7 . . ?
C5 C6 H6 119.7 . . ?
C6 C7 C8 119.9(2) . . ?
C6 C7 H7 120.1 . . ?
C8 C7 H7 120.1 . . ?
C9 C8 C7 120.3(2) . . ?
C9 C8 H8 119.9 . . ?
C7 C8 H8 119.9 . . ?
C8 C9 C4 119.2(2) . . ?
C8 C9 H9 120.4 . . ?
C4 C9 H9 120.4 . . ?
C15 C10 C11 118.6(2) . . ?
C15 C10 C1 121.32(19) . . ?
C11 C10 C1 120.05(19) . . ?
C12 C11 C10 120.7(2) . . ?
C12 C11 H11 119.6 . . ?
C10 C11 H11 119.6 . . ?
C13 C12 C11 120.0(2) . . ?
C13 C12 H12 120.0 . . ?
C11 C12 H12 120.0 . . ?
C14 C13 C12 119.7(2) . . ?
C14 C13 H13 120.1 . . ?
C12 C13 H13 120.1 . . ?
C13 C14 C15 119.9(2) . . ?
C13 C14 H14 120.1 . . ?
C15 C14 H14 120.1 . . ?
C10 C15 C14 121.1(2) . . ?
C10 C15 H15 119.5 . . ?
C14 C15 H15 119.5 . . ?
N1 C16 C29 109.83(16) . . ?
N1 C16 C23 105.61(16) . . ?
C29 C16 C23 106.37(16) . . ?
N1 C16 C17 109.65(17) . . ?
C29 C16 C17 113.59(17) . . ?
C23 C16 C17 111.45(16) . . ?
C22 C17 C18 117.64(19) . . ?
C22 C17 C16 124.47(19) . . ?
C18 C17 C16 117.63(19) . . ?
C19 C18 C17 121.4(2) . . ?
C19 C18 H18 119.3 . . ?
C17 C18 H18 119.3 . . ?
C18 C19 C20 120.3(2) . . ?
C18 C19 H19 119.8 . . ?
C20 C19 H19 119.8 . . ?
C21 C20 C19 119.0(2) . . ?
C21 C20 H20 120.5 . . ?
C19 C20 H20 120.5 . . ?
C20 C21 C22 120.5(2) . . ?
C20 C21 H21 119.7 . . ?
C22 C21 H21 119.7 . . ?
C17 C22 C21 121.0(2) . . ?
C17 C22 H22 119.5 . . ?
C21 C22 H22 119.5 . . ?
C24 C23 C28 118.71(19) . . ?
C24 C23 C16 121.23(19) . . ?
C28 C23 C16 120.05(18) . . ?
C25 C24 C23 120.4(2) . . ?
C25 C24 H24 119.8 . . ?
C23 C24 H24 119.8 . . ?
C26 C25 C24 120.3(2) . . ?
C26 C25 H25 119.8 . . ?
C24 C25 H25 119.8 . . ?
C27 C26 C25 119.5(2) . . ?
C27 C26 H26 120.2 . . ?
C25 C26 H26 120.2 . . ?
C26 C27 C28 120.2(2) . . ?
C26 C27 H27 119.9 . . ?
C28 C27 H27 119.9 . . ?
C27 C28 C23 120.7(2) . . ?
C27 C28 H28 119.7 . . ?
C23 C28 H28 119.7 . . ?
C34 C29 C30 118.22(19) . . ?
C34 C29 C16 121.06(19) . . ?
C30 C29 C16 120.60(18) . . ?
C31 C30 C29 120.77(19) . . ?
C31 C30 H30 119.6 . . ?
C29 C30 H30 119.6 . . ?
C32 C31 C30 120.3(2) . . ?
C32 C31 H31 119.9 . . ?
C30 C31 H31 119.9 . . ?
C33 C32 C31 119.2(2) . . ?
C33 C32 H32 120.4 . . ?
C31 C32 H32 120.4 . . ?
C32 C33 C34 120.7(2) . . ?
C32 C33 H33 119.7 . . ?
C34 C33 H33 119.7 . . ?
C33 C34 C29 120.8(2) . . ?
C33 C34 H34 119.6 . . ?
C29 C34 H34 119.6 . . ?
O2' S1' O1' 117.96(10) . . ?
O2' S1' C3' 109.04(9) . . ?
O1' S1' C3' 109.33(10) . . ?
O2' S1' C4' 109.39(10) . . ?
O1' S1' C4' 107.68(10) . . ?
C3' S1' C4' 102.30(10) . . ?
C1' N1' C16' 118.44(16) . . ?
C1' N1' H1'N 120.8 . . ?
C16' N1' H1'N 120.8 . . ?
N1' C1' C2' 108.36(16) . . ?
N1' C1' C10' 119.36(17) . . ?
C2' C1' C10' 105.27(16) . . ?
N1' C1' H1' 107.8 . . ?
C2' C1' H1' 107.8 . . ?
C10' C1' H1' 107.8 . . ?
C3' C2' C1' 123.26(19) . . ?
C3' C2' H2' 118.4 . . ?
C1' C2' H2' 118.4 . . ?
C2' C3' S1' 120.54(17) . . ?
C2' C3' H3' 119.7 . . ?
S1' C3' H3' 119.7 . . ?
C5' C4' C9' 121.9(2) . . ?
C5' C4' S1' 119.38(17) . . ?
C9' C4' S1' 118.72(18) . . ?
C4' C5' C6' 118.7(2) . . ?
C4' C5' H5' 120.6 . . ?
C6' C5' H5' 120.6 . . ?
C7' C6' C5' 120.3(2) . . ?
C7' C6' H6' 119.8 . . ?
C5' C6' H6' 119.8 . . ?
C8' C7' C6' 120.3(2) . . ?
C8' C7' H7' 119.9 . . ?
C6' C7' H7' 119.9 . . ?
C7' C8' C9' 120.7(3) . . ?
C7' C8' H8' 119.7 . . ?
C9' C8' H8' 119.7 . . ?
C8' C9' C4' 118.1(2) . . ?
C8' C9' H9' 121.0 . . ?
C4' C9' H9' 121.0 . . ?
C15' C10' C11' 118.8(2) . . ?
C15' C10' C1' 122.45(19) . . ?
C11' C10' C1' 118.62(19) . . ?
C12' C11' C10' 120.6(2) . . ?
C12' C11' H11' 119.7 . . ?
C10' C11' H11' 119.7 . . ?
C13' C12' C11' 120.2(2) . . ?
C13' C12' H12' 119.9 . . ?
C11' C12' H12' 119.9 . . ?
C12' C13' C14' 119.9(2) . . ?
C12' C13' H13' 120.0 . . ?
C14' C13' H13' 120.0 . . ?
C13' C14' C15' 119.8(2) . . ?
C13' C14' H14' 120.1 . . ?
C15' C14' H14' 120.1 . . ?
C10' C15' C14' 120.6(2) . . ?
C10' C15' H15' 119.7 . . ?
C14' C15' H15' 119.7 . . ?
N1' C16' C29' 110.14(16) . . ?
N1' C16' C17' 109.89(16) . . ?
C29' C16' C17' 112.27(17) . . ?
N1' C16' C23' 107.71(16) . . ?
C29' C16' C23' 105.17(16) . . ?
C17' C16' C23' 111.48(16) . . ?
C22' C17' C18' 117.79(19) . . ?
C22' C17' C16' 120.85(18) . . ?
C18' C17' C16' 120.80(18) . . ?
C19' C18' C17' 120.9(2) . . ?
C19' C18' H18' 119.6 . . ?
C17' C18' H18' 119.6 . . ?
C20' C19' C18' 120.4(2) . . ?
C20' C19' H19' 119.8 . . ?
C18' C19' H19' 119.8 . . ?
C21' C20' C19' 119.3(2) . . ?
C21' C20' H20' 120.4 . . ?
C19' C20' H20' 120.4 . . ?
C20' C21' C22' 120.3(2) . . ?
C20' C21' H21' 119.9 . . ?
C22' C21' H21' 119.9 . . ?
C21' C22' C17' 121.3(2) . . ?
C21' C22' H22' 119.3 . . ?
C17' C22' H22' 119.3 . . ?
C28' C23' C24' 118.3(2) . . ?
C28' C23' C16' 122.17(19) . . ?
C24' C23' C16' 119.40(18) . . ?
C25' C24' C23' 121.4(2) . . ?
C25' C24' H24' 119.3 . . ?
C23' C24' H24' 119.3 . . ?
C24' C25' C26' 119.9(2) . . ?
C24' C25' H25' 120.1 . . ?
C26' C25' H25' 120.1 . . ?
C27' C26' C25' 119.4(2) . . ?
C27' C26' H26' 120.3 . . ?
C25' C26' H26' 120.3 . . ?
C26' C27' C28' 120.6(2) . . ?
C26' C27' H27' 119.7 . . ?
C28' C27' H27' 119.7 . . ?
C23' C28' C27' 120.4(2) . . ?
C23' C28' H28' 119.8 . . ?
C27' C28' H28' 119.8 . . ?
C34' C29' C30' 118.20(19) . . ?
C34' C29' C16' 121.75(18) . . ?
C30' C29' C16' 119.86(18) . . ?
C31' C30' C29' 121.0(2) . . ?
C31' C30' H39' 119.5 . . ?
C29' C30' H39' 119.5 . . ?
C32' C31' C30' 120.2(2) . . ?
C32' C31' H40' 119.9 . . ?
C30' C31' H40' 119.9 . . ?
C31' C32' C33' 119.8(2) . . ?
C31' C32' H41' 120.1 . . ?
C33' C32' H41' 120.1 . . ?
C32' C33' C34' 119.9(2) . . ?
C32' C33' H42' 120.0 . . ?
C34' C33' H42' 120.0 . . ?
C29' C34' C33' 120.8(2) . . ?
C29' C34' H43' 119.6 . . ?
C33' C34' H43' 119.6 . . ?

loop_
_geom_bond_atom_site_label_1
_geom_bond_atom_site_label_2
_geom_bond_distance
_geom_bond_site_symmetry_2
_geom_bond_publ_flag
S1 O2 1.4422(16) . ?
S1 O1 1.4451(16) . ?
S1 C3 1.750(2) . ?
S1 C4 1.773(2) . ?
N1 C1 1.469(3) . ?
N1 C16 1.481(3) . ?
N1 H1N 0.8800 . ?
C1 C2 1.511(3) . ?
C1 C10 1.531(3) . ?
C1 H1 1.0000 . ?
C2 C3 1.323(3) . ?
C2 H2 0.9500 . ?
C3 H3 0.9500 . ?
C4 C5 1.384(3) . ?
C4 C9 1.389(3) . ?
C5 C6 1.393(4) . ?
C5 H5 0.9500 . ?
C6 C7 1.384(4) . ?
C6 H6 0.9500 . ?
C7 C8 1.388(4) . ?
C7 H7 0.9500 . ?
C8 C9 1.385(4) . ?
C8 H8 0.9500 . ?
C9 H9 0.9500 . ?
C10 C15 1.384(3) . ?
C10 C11 1.398(3) . ?
C11 C12 1.390(3) . ?
C11 H11 0.9500 . ?
C12 C13 1.388(4) . ?
C12 H12 0.9500 . ?
C13 C14 1.388(4) . ?
C13 H13 0.9500 . ?
C14 C15 1.391(3) . ?
C14 H14 0.9500 . ?
C15 H15 0.9500 . ?
C16 C29 1.544(3) . ?
C16 C23 1.544(3) . ?
C16 C17 1.545(3) . ?
C17 C22 1.389(3) . ?
C17 C18 1.401(3) . ?
C18 C19 1.381(3) . ?
C18 H18 0.9500 . ?
C19 C20 1.391(3) . ?
C19 H19 0.9500 . ?
C20 C21 1.381(3) . ?
C20 H20 0.9500 . ?
C21 C22 1.397(3) . ?
C21 H21 0.9500 . ?
C22 H22 0.9500 . ?
C23 C24 1.396(3) . ?
C23 C28 1.397(3) . ?
C24 C25 1.392(3) . ?
C24 H24 0.9500 . ?
C25 C26 1.392(3) . ?
C25 H25 0.9500 . ?
C26 C27 1.385(3) . ?
C26 H26 0.9500 . ?
C27 C28 1.392(3) . ?
C27 H27 0.9500 . ?
C28 H28 0.9500 . ?
C29 C34 1.394(3) . ?
C29 C30 1.401(3) . ?
C30 C31 1.393(3) . ?
C30 H30 0.9500 . ?
C31 C32 1.389(3) . ?
C31 H31 0.9500 . ?
C32 C33 1.386(3) . ?
C32 H32 0.9500 . ?
C33 C34 1.391(3) . ?
C33 H33 0.9500 . ?
C34 H34 0.9500 . ?
S1' O2' 1.4425(16) . ?
S1' O1' 1.4446(16) . ?
S1' C3' 1.754(2) . ?
S1' C4' 1.776(2) . ?
N1' C1' 1.469(3) . ?
N1' C16' 1.482(2) . ?
N1' H1'N 0.8800 . ?
C1' C2' 1.517(3) . ?
C1' C10' 1.532(3) . ?
C1' H1' 1.0000 . ?
C2' C3' 1.321(3) . ?
C2' H2' 0.9500 . ?
C3' H3' 0.9500 . ?
C4' C5' 1.382(3) . ?
C4' C9' 1.395(3) . ?
C5' C6' 1.391(3) . ?
C5' H5' 0.9500 . ?
C6' C7' 1.384(4) . ?
C6' H6' 0.9500 . ?
C7' C8' 1.380(4) . ?
C7' H7' 0.9500 . ?
C8' C9' 1.392(4) . ?
C8' H8' 0.9500 . ?
C9' H9' 0.9500 . ?
C10' C15' 1.390(3) . ?
C10' C11' 1.393(3) . ?
C11' C12' 1.387(3) . ?
C11' H11' 0.9500 . ?
C12' C13' 1.381(4) . ?
C12' H12' 0.9500 . ?
C13' C14' 1.389(3) . ?
C13' H13' 0.9500 . ?
C14' C15' 1.394(3) . ?
C14' H14' 0.9500 . ?
C15' H15' 0.9500 . ?
C16' C29' 1.540(3) . ?
C16' C17' 1.543(3) . ?
C16' C23' 1.546(3) . ?
C17' C22' 1.395(3) . ?
C17' C18' 1.400(3) . ?
C18' C19' 1.390(3) . ?
C18' H18' 0.9500 . ?
C19' C20' 1.389(3) . ?
C19' H19' 0.9500 . ?
C20' C21' 1.386(3) . ?
C20' H20' 0.9500 . ?
C21' C22' 1.388(3) . ?
C21' H21' 0.9500 . ?
C22' H22' 0.9500 . ?
C23' C28' 1.391(3) . ?
C23' C24' 1.394(3) . ?
C24' C25' 1.385(3) . ?
C24' H24' 0.9500 . ?
C25' C26' 1.390(3) . ?
C25' H25' 0.9500 . ?
C26' C27' 1.382(4) . ?
C26' H26' 0.9500 . ?
C27' C28' 1.397(3) . ?
C27' H27' 0.9500 . ?
C28' H28' 0.9500 . ?
C29' C34' 1.392(3) . ?
C29' C30' 1.402(3) . ?
C30' C31' 1.389(3) . ?
C30' H39' 0.9500 . ?
C31' C32' 1.386(3) . ?
C31' H40' 0.9500 . ?
C32' C33' 1.387(3) . ?
C32' H41' 0.9500 . ?
C33' C34' 1.403(3) . ?
C33' H42' 0.9500 . ?
C34' H43' 0.9500 . ?

loop_
_geom_torsion_atom_site_label_1
_geom_torsion_atom_site_label_2
_geom_torsion_atom_site_label_3
_geom_torsion_atom_site_label_4
_geom_torsion
_geom_torsion_site_symmetry_1
_geom_torsion_site_symmetry_2
_geom_torsion_site_symmetry_3
_geom_torsion_site_symmetry_4
_geom_torsion_publ_flag
C16 N1 C1 C2 145.86(17) . . . . ?
C16 N1 C1 C10 -94.4(2) . . . . ?
N1 C1 C2 C3 14.8(3) . . . . ?
C10 C1 C2 C3 -110.1(2) . . . . ?
C1 C2 C3 S1 173.86(16) . . . . ?
O2 S1 C3 C2 141.46(18) . . . . ?
O1 S1 C3 C2 11.7(2) . . . . ?
C4 S1 C3 C2 -103.11(19) . . . . ?
O2 S1 C4 C5 -10.1(2) . . . . ?
O1 S1 C4 C5 118.47(18) . . . . ?
C3 S1 C4 C5 -126.09(18) . . . . ?
O2 S1 C4 C9 174.47(17) . . . . ?
O1 S1 C4 C9 -57.0(2) . . . . ?
C3 S1 C4 C9 58.5(2) . . . . ?
C9 C4 C5 C6 1.0(3) . . . . ?
S1 C4 C5 C6 -174.31(19) . . . . ?
C4 C5 C6 C7 -0.4(4) . . . . ?
C5 C6 C7 C8 -0.5(4) . . . . ?
C6 C7 C8 C9 0.9(4) . . . . ?
C7 C8 C9 C4 -0.3(4) . . . . ?
C5 C4 C9 C8 -0.7(4) . . . . ?
S1 C4 C9 C8 174.70(19) . . . . ?
N1 C1 C10 C15 132.1(2) . . . . ?
C2 C1 C10 C15 -105.7(2) . . . . ?
N1 C1 C10 C11 -51.2(3) . . . . ?
C2 C1 C10 C11 71.0(2) . . . . ?
C15 C10 C11 C12 -2.5(3) . . . . ?
C1 C10 C11 C12 -179.3(2) . . . . ?
C10 C11 C12 C13 1.5(4) . . . . ?
C11 C12 C13 C14 0.4(4) . . . . ?
C12 C13 C14 C15 -1.3(4) . . . . ?
C11 C10 C15 C14 1.6(3) . . . . ?
C1 C10 C15 C14 178.4(2) . . . . ?
C13 C14 C15 C10 0.3(3) . . . . ?
C1 N1 C16 C29 -74.8(2) . . . . ?
C1 N1 C16 C23 170.87(17) . . . . ?
C1 N1 C16 C17 50.7(2) . . . . ?
N1 C16 C17 C22 -106.8(2) . . . . ?
C29 C16 C17 C22 16.5(3) . . . . ?
C23 C16 C17 C22 136.6(2) . . . . ?
N1 C16 C17 C18 67.1(2) . . . . ?
C29 C16 C17 C18 -169.59(18) . . . . ?
C23 C16 C17 C18 -49.5(2) . . . . ?
C22 C17 C18 C19 0.1(3) . . . . ?
C16 C17 C18 C19 -174.2(2) . . . . ?
C17 C18 C19 C20 -0.4(3) . . . . ?
C18 C19 C20 C21 0.3(3) . . . . ?
C19 C20 C21 C22 0.2(3) . . . . ?
C18 C17 C22 C21 0.3(3) . . . . ?
C16 C17 C22 C21 174.23(19) . . . . ?
C20 C21 C22 C17 -0.5(3) . . . . ?
N1 C16 C23 C24 -150.10(18) . . . . ?
C29 C16 C23 C24 93.2(2) . . . . ?
C17 C16 C23 C24 -31.1(3) . . . . ?
N1 C16 C23 C28 30.6(2) . . . . ?
C29 C16 C23 C28 -86.1(2) . . . . ?
C17 C16 C23 C28 149.64(19) . . . . ?
C28 C23 C24 C25 -2.5(3) . . . . ?
C16 C23 C24 C25 178.21(19) . . . . ?
C23 C24 C25 C26 0.8(3) . . . . ?
C24 C25 C26 C27 0.8(3) . . . . ?
C25 C26 C27 C28 -0.6(3) . . . . ?
C26 C27 C28 C23 -1.2(3) . . . . ?
C24 C23 C28 C27 2.7(3) . . . . ?
C16 C23 C28 C27 -178.0(2) . . . . ?
N1 C16 C29 C34 -13.2(3) . . . . ?
C23 C16 C29 C34 100.6(2) . . . . ?
C17 C16 C29 C34 -136.4(2) . . . . ?
N1 C16 C29 C30 170.86(18) . . . . ?
C23 C16 C29 C30 -75.3(2) . . . . ?
C17 C16 C29 C30 47.7(3) . . . . ?
C34 C29 C30 C31 2.7(3) . . . . ?
C16 C29 C30 C31 178.79(19) . . . . ?
C29 C30 C31 C32 -1.3(3) . . . . ?
C30 C31 C32 C33 -1.1(3) . . . . ?
C31 C32 C33 C34 1.9(3) . . . . ?
C32 C33 C34 C29 -0.4(4) . . . . ?
C30 C29 C34 C33 -1.9(3) . . . . ?
C16 C29 C34 C33 -177.9(2) . . . . ?
C16' N1' C1' C2' 162.78(17) . . . . ?
C16' N1' C1' C10' -76.9(2) . . . . ?
N1' C1' C2' C3' -113.9(2) . . . . ?
C10' C1' C2' C3' 117.3(2) . . . . ?
C1' C2' C3' S1' -173.45(16) . . . . ?
O2' S1' C3' C2' 2.6(2) . . . . ?
O1' S1' C3' C2' -127.66(18) . . . . ?
C4' S1' C3' C2' 118.40(19) . . . . ?
O2' S1' C4' C5' -119.36(18) . . . . ?
O1' S1' C4' C5' 10.0(2) . . . . ?
C3' S1' C4' C5' 125.12(18) . . . . ?
O2' S1' C4' C9' 60.8(2) . . . . ?
O1' S1' C4' C9' -169.86(18) . . . . ?
C3' S1' C4' C9' -54.7(2) . . . . ?
C9' C4' C5' C6' 0.4(4) . . . . ?
S1' C4' C5' C6' -179.38(18) . . . . ?
C4' C5' C6' C7' 1.0(4) . . . . ?
C5' C6' C7' C8' -1.6(4) . . . . ?
C6' C7' C8' C9' 0.7(4) . . . . ?
C7' C8' C9' C4' 0.6(4) . . . . ?
C5' C4' C9' C8' -1.2(4) . . . . ?
S1' C4' C9' C8' 178.6(2) . . . . ?
N1' C1' C10' C15' -35.6(3) . . . . ?
C2' C1' C10' C15' 86.3(2) . . . . ?
N1' C1' C10' C11' 148.18(19) . . . . ?
C2' C1' C10' C11' -89.9(2) . . . . ?
C15' C10' C11' C12' 2.7(3) . . . . ?
C1' C10' C11' C12' 178.99(19) . . . . ?
C10' C11' C12' C13' -1.4(3) . . . . ?
C11' C12' C13' C14' -0.5(3) . . . . ?
C12' C13' C14' C15' 1.2(3) . . . . ?
C11' C10' C15' C14' -2.0(3) . . . . ?
C1' C10' C15' C14' -178.20(18) . . . . ?
C13' C14' C15' C10' 0.1(3) . . . . ?
C1' N1' C16' C29' -65.6(2) . . . . ?
C1' N1' C16' C17' 58.6(2) . . . . ?
C1' N1' C16' C23' -179.81(16) . . . . ?
N1' C16' C17' C22' -88.4(2) . . . . ?
C29' C16' C17' C22' 34.6(3) . . . . ?
C23' C16' C17' C22' 152.29(18) . . . . ?
N1' C16' C17' C18' 82.9(2) . . . . ?
C29' C16' C17' C18' -154.15(18) . . . . ?
C23' C16' C17' C18' -36.4(3) . . . . ?
C22' C17' C18' C19' 0.0(3) . . . . ?
C16' C17' C18' C19' -171.59(19) . . . . ?
C17' C18' C19' C20' 0.8(3) . . . . ?
C18' C19' C20' C21' -0.8(3) . . . . ?
C19' C20' C21' C22' 0.0(3) . . . . ?
C20' C21' C22' C17' 0.8(3) . . . . ?
C18' C17' C22' C21' -0.8(3) . . . . ?
C16' C17' C22' C21' 170.76(18) . . . . ?
N1' C16' C23' C28' 22.4(3) . . . . ?
C29' C16' C23' C28' -95.1(2) . . . . ?
C17' C16' C23' C28' 142.99(19) . . . . ?
N1' C16' C23' C24' -161.70(18) . . . . ?
C29' C16' C23' C24' 80.8(2) . . . . ?
C17' C16' C23' C24' -41.1(3) . . . . ?
C28' C23' C24' C25' -2.5(3) . . . . ?
C16' C23' C24' C25' -178.6(2) . . . . ?
C23' C24' C25' C26' 0.1(3) . . . . ?
C24' C25' C26' C27' 1.9(3) . . . . ?
C25' C26' C27' C28' -1.6(3) . . . . ?
C24' C23' C28' C27' 2.8(3) . . . . ?
C16' C23' C28' C27' 178.8(2) . . . . ?
C26' C27' C28' C23' -0.8(3) . . . . ?
N1' C16' C29' C34' -19.2(3) . . . . ?
C17' C16' C29' C34' -141.99(19) . . . . ?
C23' C16' C29' C34' 96.6(2) . . . . ?
N1' C16' C29' C30' 165.92(18) . . . . ?
C17' C16' C29' C30' 43.1(3) . . . . ?
C23' C16' C29' C30' -78.3(2) . . . . ?
C34' C29' C30' C31' 0.9(3) . . . . ?
C16' C29' C30' C31' 175.99(19) . . . . ?
C29' C30' C31' C32' 0.4(3) . . . . ?
C30' C31' C32' C33' -0.8(3) . . . . ?
C31' C32' C33' C34' -0.2(3) . . . . ?
C30' C29' C34' C33' -1.9(3) . . . . ?
C16' C29' C34' C33' -176.88(19) . . . . ?
C32' C33' C34' C29' 1.6(3) . . . . ?
